data_4319200
loop_
_publ_author_name
'Hongyan Luo'
'Natashia Eberly'
'Robin D. Rogers'
'Martin W. Brechbiel'

_publ_section_title
;
 Syntheses and Characterizations of Metal Complexes Derived from
 cis,cis-1,3,5-Triaminocyclohexane-N,N',N''-triacetic Acid
;
_journal_name_full 'Inorganic Chemistry'
_journal_page_first 493
_journal_page_last 498
_journal_paper_doi 10.1021/ic000603b
_journal_volume 40
_journal_year 2001
_chemical_formula_structural 'NIH7 RL-135-1'
_chemical_formula_sum 'C12 H18 Ga N3 O6'
_chemical_formula_weight 370.01
_chemical_name_systematic
; 
 ? 
;
_space_group_IT_number 205
_symmetry_cell_setting cubic
_symmetry_space_group_name_Hall '-P 2ac 2ab 3'
_symmetry_space_group_name_H-M 'P a -3'
_atom_sites_solution_hydrogens geom
_atom_sites_solution_primary direct
_atom_sites_solution_secondary difmap
_audit_creation_method SHELXL
_cell_angle_alpha 90.00
_cell_angle_beta 90.00
_cell_angle_gamma 90.00
_cell_formula_units_Z 8
_cell_length_a 14.0762(1)
_cell_length_b 14.0762(1)
_cell_length_c 14.0762(1)
_cell_measurement_reflns_used 4628
_cell_measurement_temperature 173(2)
_cell_volume 2789.05(3)
_computing_cell_refinement 'Bruker SMART'
_computing_data_collection 'Bruker SMART'
_computing_data_reduction 'Bruker SHELXTL'
_computing_molecular_graphics 'Bruker SHELXTL'
_computing_publication_material 'Bruker SHELXTL'
_computing_structure_refinement 'SHELXL-93 (Sheldrick, 1993)'
_computing_structure_solution 'SHELXS-86 (Sheldrick, 1990)'
_diffrn_ambient_temperature 173(2)
_diffrn_measurement_method 'phi and omega scans'
_diffrn_radiation_monochromator graphite
_diffrn_radiation_source 'fine-focus sealed tube'
_diffrn_radiation_type MoK\a
_diffrn_radiation_wavelength 0.71073
_diffrn_reflns_av_R_equivalents 0.0789
_diffrn_reflns_av_sigmaI/netI 0.0275
_diffrn_reflns_limit_h_max 17
_diffrn_reflns_limit_h_min -18
_diffrn_reflns_limit_k_max 18
_diffrn_reflns_limit_k_min -16
_diffrn_reflns_limit_l_max 16
_diffrn_reflns_limit_l_min -18
_diffrn_reflns_number 16583
_diffrn_reflns_theta_max 27.83
_diffrn_reflns_theta_min 2.51
_exptl_absorpt_coefficient_mu 2.009
_exptl_absorpt_correction_T_max 0.97
_exptl_absorpt_correction_T_min 0.64
_exptl_absorpt_correction_type SADABS
_exptl_crystal_colour colorless
_exptl_crystal_density_diffrn 1.762
_exptl_crystal_description parallelepiped
_exptl_crystal_F_000 1520
_exptl_crystal_size_max 0.10
_exptl_crystal_size_mid 0.10
_exptl_crystal_size_min 0.12
_refine_diff_density_max 0.999
_refine_diff_density_min -0.428
_refine_diff_density_rms 0.076
_refine_ls_extinction_coef 0.0007(2)
_refine_ls_extinction_expression Fc^*^=kFc[1+0.001xFc^2^\l^3^/sin(2\q)]^-1/4^
_refine_ls_extinction_method SHELXL
_refine_ls_goodness_of_fit_all 1.139
_refine_ls_goodness_of_fit_obs 1.187
_refine_ls_matrix_type full
_refine_ls_number_parameters 68
_refine_ls_number_reflns 1121
_refine_ls_number_restraints 0
_refine_ls_restrained_S_all 1.139
_refine_ls_restrained_S_obs 1.187
_refine_ls_R_factor_all 0.0628
_refine_ls_R_factor_obs 0.0430
_refine_ls_shift/esd_max 0.000
_refine_ls_shift/esd_mean 0.000
_refine_ls_structure_factor_coef Fsqd
_refine_ls_weighting_scheme '0.0321, 5.0989'
_refine_ls_wR_factor_all 0.0936
_refine_ls_wR_factor_obs 0.0860
_reflns_number_observed 885
_reflns_number_total 1121
_reflns_observed_criterion >2sigma(I)
_cod_data_source_file ic000603b_1.cif
_cod_data_source_block nih7
_cod_depositor_comments
;
The following automatic conversions were performed:

'_symmetry_cell_setting' value 'Cubic' changed to 'cubic' according
to the built-in table from CIF Core dictionary named 'cif_core.dic'
version 2.4.1 from 2010-06-29.

Automatic conversion script
Id: cif_fix_values 1646 2011-03-28 12:23:43Z adriana 
;
_cod_database_code 4319200

loop_
_symmetry_equiv_pos_as_xyz
'x, y, z'
'-x+1/2, -y, z+1/2'
'-x, y+1/2, -z+1/2'
'x+1/2, -y+1/2, -z'
'z, x, y'
'z+1/2, -x+1/2, -y'
'-z+1/2, -x, y+1/2'
'-z, x+1/2, -y+1/2'
'y, z, x'
'-y, z+1/2, -x+1/2'
'y+1/2, -z+1/2, -x'
'-y+1/2, -z, x+1/2'
'-x, -y, -z'
'x-1/2, y, -z-1/2'
'x, -y-1/2, z-1/2'
'-x-1/2, y-1/2, z'
'-z, -x, -y'
'-z-1/2, x-1/2, y'
'z-1/2, x, -y-1/2'
'z, -x-1/2, y-1/2'
'-y, -z, -x'
'y, -z-1/2, x-1/2'
'-y-1/2, z-1/2, x'
'y-1/2, z, -x-1/2'

loop_
_atom_site_aniso_label
_atom_site_aniso_U_11
_atom_site_aniso_U_22
_atom_site_aniso_U_33
_atom_site_aniso_U_23
_atom_site_aniso_U_13
_atom_site_aniso_U_12
Ga 0.0149(2) 0.0149(2) 0.0149(2) -0.00041(13) -0.00041(13) -0.00041(13)
O1 0.0280(11) 0.0237(11) 0.0158(9) -0.0009(9) -0.0009(9) -0.0012(10)
O2 0.0438(15) 0.0294(13) 0.0163(11) 0.0010(10) -0.0010(10) 0.0060(11)
N 0.0209(13) 0.0173(12) 0.0178(13) 0.0000(10) -0.0005(10) 0.0007(10)
C1 0.024(2) 0.0169(14) 0.022(2) -0.0018(12) -0.0009(13) -0.0032(12)
C2 0.020(2) 0.020(2) 0.026(2) -0.0021(13) -0.0009(13) -0.0053(12)
C3 0.033(2) 0.022(2) 0.018(2) 0.0040(13) -0.0014(14) -0.0016(14)
C4 0.0176(15) 0.026(2) 0.0182(15) 0.0015(12) -0.0001(12) 0.0049(12)

loop_
_atom_site_label
_atom_site_type_symbol
_atom_site_fract_x
_atom_site_fract_y
_atom_site_fract_z
_atom_site_U_iso_or_equiv
_atom_site_thermal_displace_type
_atom_site_occupancy
_atom_site_calc_flag
_atom_site_refinement_flags
_atom_site_disorder_group
Ga Ga 0.21216(2) 0.21216(2) 0.21216(2) 0.0149(2) Uani 1 d S .
O1 O 0.2088(2) 0.21373(15) 0.35060(15) 0.0225(5) Uani 1 d . .
O2 O 0.1880(2) 0.1269(2) 0.4805(2) 0.0298(6) Uani 1 d . .
N N 0.1916(2) 0.0668(2) 0.2311(2) 0.0187(5) Uani 1 d . .
H1AN H 0.2530(2) 0.0369(2) 0.2178(2) 0.022 Uiso 1 d R .
C1 C 0.1240(2) 0.0191(2) 0.1634(2) 0.0208(6) Uani 1 d . .
H1A H 0.1183(2) -0.0494(2) 0.1815(2) 0.025 Uiso 1 d R .
C2 C 0.0248(2) 0.0635(2) 0.1665(2) 0.0221(7) Uani 1 d . .
H2A H 0.0034(2) 0.0663(2) 0.2334(2) 0.027 Uiso 1 d R .
H2B H -0.0197(2) 0.0216(2) 0.1316(2) 0.027 Uiso 1 d R .
C3 C 0.1690(2) 0.0491(2) 0.3324(2) 0.0243(7) Uani 1 d . .
H3A H 0.2060(2) -0.0060(2) 0.3555(2) 0.029 Uiso 1 d R .
H3B H 0.1007(2) 0.0333(2) 0.3382(2) 0.029 Uiso 1 d R .
C4 C 0.1912(2) 0.1353(2) 0.3938(2) 0.0205(7) Uani 1 d . .

loop_
_atom_type_symbol
_atom_type_description
_atom_type_scat_dispersion_real
_atom_type_scat_dispersion_imag
_atom_type_scat_source
C C 0.0033 0.0016 'International Tables Vol C Tables 4.2.6.8 and 6.1.1.4'
H H 0.0000 0.0000 'International Tables Vol C Tables 4.2.6.8 and 6.1.1.4'
N N 0.0061 0.0033 'International Tables Vol C Tables 4.2.6.8 and 6.1.1.4'
O O 0.0106 0.0060 'International Tables Vol C Tables 4.2.6.8 and 6.1.1.4'
Ga Ga 0.2307 1.6083 'International Tables Vol C Tables 4.2.6.8 and 6.1.1.4'

loop_
_geom_angle_atom_site_label_1
_geom_angle_atom_site_label_2
_geom_angle_atom_site_label_3
_geom_angle
_geom_angle_site_symmetry_1
_geom_angle_site_symmetry_3
_geom_angle_publ_flag
O1 Ga O1 90.77(9) 9 . ?
O1 Ga O1 90.77(9) 9 5 ?
O1 Ga O1 90.77(9) . 5 ?
O1 Ga N 83.11(9) 9 9 ?
O1 Ga N 96.53(10) . 9 ?
O1 Ga N 170.52(10) 5 9 ?
O1 Ga N 170.52(10) 9 . ?
O1 Ga N 83.11(9) . . ?
O1 Ga N 96.53(10) 5 . ?
N Ga N 90.37(9) 9 . ?
O1 Ga N 96.53(10) 9 5 ?
O1 Ga N 170.52(10) . 5 ?
O1 Ga N 83.11(9) 5 5 ?
N Ga N 90.37(9) 9 5 ?
N Ga N 90.37(9) . 5 ?
C4 O1 Ga 117.9(2) . . ?
C3 N C1 113.5(2) . . ?
C3 N Ga 108.5(2) . . ?
C1 N Ga 116.4(2) . . ?
N C1 C2 112.1(2) . . ?
N C1 C2 108.1(2) . 5 ?
C2 C1 C2 111.2(3) . 5 ?
C1 C2 C1 114.4(3) . 9 ?
N C3 C4 111.6(2) . . ?
O2 C4 O1 124.1(3) . . ?
O2 C4 C3 118.7(3) . . ?
O1 C4 C3 117.2(3) . . ?

loop_
_geom_bond_atom_site_label_1
_geom_bond_atom_site_label_2
_geom_bond_distance
_geom_bond_site_symmetry_2
_geom_bond_publ_flag
Ga O1 1.949(2) 9 ?
Ga O1 1.949(2) . ?
Ga O1 1.949(2) 5 ?
Ga N 2.084(2) 9 ?
Ga N 2.084(2) . ?
Ga N 2.084(2) 5 ?
O1 C4 1.284(4) . ?
O2 C4 1.228(4) . ?
N C3 1.483(4) . ?
N C1 1.505(4) . ?
C1 C2 1.529(4) . ?
C1 C2 1.530(4) 5 ?
C2 C1 1.530(4) 9 ?
C3 C4 1.522(4) . ?

loop_
_geom_torsion_atom_site_label_1
_geom_torsion_atom_site_label_2
_geom_torsion_atom_site_label_3
_geom_torsion_atom_site_label_4
_geom_torsion
_geom_torsion_site_symmetry_1
_geom_torsion_site_symmetry_2
_geom_torsion_site_symmetry_3
_geom_torsion_site_symmetry_4
_geom_torsion_publ_flag
C1 C2 C1 C2 50.8(4) . . 9 9 ?
C2 C1 C2 C1 -50.8(4) . 9 9 5 ?
C1 C2 C1 C2 50.8(4) 9 9 5 5 ?
C2 C1 C2 C1 -50.8(4) 9 5 5 . ?
C1 C2 C1 C2 50.8(4) 5 5 . . ?
C2 C1 C2 C1 -50.8(4) 5 . . 9 ?
